data_4511911
loop_
_publ_author_name
'Rajput, Lalit'

_publ_section_title
;
 Stable Crystalline Salts of Haloperidol: A Highly Water-Soluble Mesylate
 Salt
;
_journal_issue 10
_journal_name_full 'Crystal Growth &amp; Design'
_journal_page_first 5196
_journal_paper_doi 10.1021/cg500982u
_journal_volume 14
_journal_year 2014
_chemical_formula_sum 'C22 H29 Cl F N O7 S'
_chemical_formula_weight 505.97
_chemical_name_systematic
;
 ?
;
_space_group_IT_number 2
_symmetry_cell_setting triclinic
_symmetry_space_group_name_Hall '-P 1'
_symmetry_space_group_name_H-M 'P -1'
_atom_sites_solution_hydrogens geom
_atom_sites_solution_primary direct
_atom_sites_solution_secondary difmap
_audit_creation_method SHELXL-97
_cell_angle_alpha 107.554(8)
_cell_angle_beta 98.463(7)
_cell_angle_gamma 104.392(7)
_cell_formula_units_Z 2
_cell_length_a 9.5485(12)
_cell_length_b 10.3924(13)
_cell_length_c 13.2217(16)
_cell_measurement_reflns_used 11238
_cell_measurement_temperature 150
_cell_measurement_theta_max 27.6
_cell_measurement_theta_min 3.1
_cell_volume 1176.1(3)
_computing_structure_refinement 'SHELXL-97 (Sheldrick, 2008)'
_diffrn_ambient_temperature 150
_diffrn_measured_fraction_theta_full 0.998
_diffrn_measured_fraction_theta_max 0.998
_diffrn_measurement_device_type Rigaku
_diffrn_measurement_method 'profile data from \w-scans'
_diffrn_radiation_monochromator graphite
_diffrn_radiation_source 'fine-focus sealed tube'
_diffrn_radiation_type MoK\a
_diffrn_radiation_wavelength 0.71073
_diffrn_reflns_av_R_equivalents 0.0272
_diffrn_reflns_av_sigmaI/netI 0.0331
_diffrn_reflns_limit_h_max 12
_diffrn_reflns_limit_h_min -12
_diffrn_reflns_limit_k_max 13
_diffrn_reflns_limit_k_min -13
_diffrn_reflns_limit_l_max 17
_diffrn_reflns_limit_l_min -17
_diffrn_reflns_number 12452
_diffrn_reflns_theta_full 27.48
_diffrn_reflns_theta_max 27.48
_diffrn_reflns_theta_min 3.12
_exptl_absorpt_coefficient_mu 0.303
_exptl_absorpt_correction_T_max 1.000
_exptl_absorpt_correction_T_min 0.768
_exptl_absorpt_correction_type multi-scan
_exptl_absorpt_process_details SADABS
_exptl_crystal_colour colorless
_exptl_crystal_density_diffrn 1.429
_exptl_crystal_density_method 'not measured'
_exptl_crystal_description 'thin plates'
_exptl_crystal_F_000 532
_exptl_crystal_size_max 0.18
_exptl_crystal_size_mid 0.13
_exptl_crystal_size_min 0.11
_refine_diff_density_max 0.831
_refine_diff_density_min -0.501
_refine_diff_density_rms 0.085
_refine_ls_extinction_method none
_refine_ls_goodness_of_fit_ref 1.074
_refine_ls_hydrogen_treatment mixed
_refine_ls_matrix_type full
_refine_ls_number_parameters 314
_refine_ls_number_reflns 5388
_refine_ls_number_restraints 0
_refine_ls_restrained_S_all 1.074
_refine_ls_R_factor_all 0.0629
_refine_ls_R_factor_gt 0.0528
_refine_ls_shift/su_max 0.028
_refine_ls_shift/su_mean 0.001
_refine_ls_structure_factor_coef Fsqd
_refine_ls_weighting_details 'calc w=1/[\s^2^(Fo^2^)+(0.0919P)^2^+0.6494P] where P=(Fo^2^+2Fc^2^)/3'
_refine_ls_weighting_scheme calc
_refine_ls_wR_factor_gt 0.1519
_refine_ls_wR_factor_ref 0.1630
_reflns_number_gt 4508
_reflns_number_total 5388
_reflns_threshold_expression >2\s(I)
_cod_data_source_file cg500982u_si_002.cif
_cod_data_source_block 7
_cod_depositor_comments
;
The following automatic conversions were performed:

'_exptl_absorpt_correction_type' value 'Multi-scan' changed to
'multi-scan' according to
/home/saulius/struct/COD-crude-data--automatic-downloads/rss-feeds/ACS/lib/dictionaries/cif_core.dic
dictionary named 'cif_core.dic' version 2.4.2 from 2011-04-26.

Automatic conversion script
Id: cif_fix_values 2281 2013-09-26 08:29:07Z andrius 

 Adding full bibliography for 4511904--4511913.cif.
;
_cod_original_sg_symbol_H-M P-1
_cod_database_code 4511911

loop_
_symmetry_equiv_pos_as_xyz
'x, y, z'
'-x, -y, -z'

loop_
_atom_site_label
_atom_site_type_symbol
_atom_site_fract_x
_atom_site_fract_y
_atom_site_fract_z
_atom_site_U_iso_or_equiv
_atom_site_adp_type
_atom_site_occupancy
_atom_site_symmetry_multiplicity
_atom_site_calc_flag
_atom_site_refinement_flags
C1 C 1.1409(3) 0.6211(3) 0.4440(2) 0.0425(6) Uani 1 1 d .
H1A H 1.0546 0.6134 0.3964 0.051 Uiso 1 1 calc R
C2 C 1.2209(3) 0.7527(3) 0.5277(2) 0.0491(7) Uani 1 1 d .
H2A H 1.1882 0.8317 0.5369 0.059 Uiso 1 1 calc R
C3 C 1.3482(3) 0.7594(3) 0.59440(19) 0.0482(7) Uani 1 1 d .
C4 C 1.3981(4) 0.6449(3) 0.5859(2) 0.0561(8) Uani 1 1 d .
H4 H 1.4845 0.6534 0.6337 0.067 Uiso 1 1 calc R
C5 C 1.3171(4) 0.5163(3) 0.5048(2) 0.0513(8) Uani 1 1 d .
H5 H 1.3488 0.4372 0.4989 0.062 Uiso 1 1 calc R
C6 C 1.1894(3) 0.5033(3) 0.43211(19) 0.0372(5) Uani 1 1 d .
C7 C 1.1152(3) 0.3631(3) 0.3412(2) 0.0368(5) Uani 1 1 d .
C8 C 0.9889(2) 0.3546(2) 0.25336(19) 0.0310(5) Uani 1 1 d .
H8A H 1.0223 0.4298 0.2250 0.037 Uiso 1 1 calc R
H8B H 0.9072 0.3706 0.2858 0.037 Uiso 1 1 calc R
C9 C 0.9319(2) 0.2121(2) 0.15845(18) 0.0290(5) Uani 1 1 d .
H9A H 0.8858 0.2251 0.0933 0.035 Uiso 1 1 calc R
H9B H 1.0152 0.1779 0.1436 0.035 Uiso 1 1 calc R
C10 C 0.8193(2) 0.1025(2) 0.18458(17) 0.0252(4) Uani 1 1 d .
H10A H 0.8639 0.0946 0.2524 0.030 Uiso 1 1 calc R
H10B H 0.7339 0.1349 0.1955 0.030 Uiso 1 1 calc R
C11 C 0.7087(2) -0.0361(2) -0.01369(16) 0.0216(4) Uani 1 1 d .
H11A H 0.7861 0.0268 -0.0320 0.026 Uiso 1 1 calc R
H11B H 0.6256 0.0018 -0.0110 0.026 Uiso 1 1 calc R
C12 C 0.6579(2) -0.1827(2) -0.10153(16) 0.0227(4) Uani 1 1 d .
H12A H 0.7439 -0.2147 -0.1105 0.027 Uiso 1 1 calc R
H12B H 0.6146 -0.1763 -0.1703 0.027 Uiso 1 1 calc R
C13 C 0.5430(2) -0.2932(2) -0.07551(17) 0.0204(4) Uani 1 1 d .
C14 C 0.6047(2) -0.2915(2) 0.03933(17) 0.0227(4) Uani 1 1 d .
H14A H 0.5289 -0.3544 0.0590 0.027 Uiso 1 1 calc R
H14B H 0.6896 -0.3269 0.0385 0.027 Uiso 1 1 calc R
C15 C 0.6519(2) -0.1433(2) 0.12455(17) 0.0231(4) Uani 1 1 d .
H15A H 0.5656 -0.1105 0.1294 0.028 Uiso 1 1 calc R
H15B H 0.6922 -0.1460 0.1954 0.028 Uiso 1 1 calc R
C16 C 0.5113(2) -0.4393(2) -0.16277(16) 0.0219(4) Uani 1 1 d .
C17 C 0.6268(2) -0.4967(2) -0.18106(18) 0.0258(4) Uani 1 1 d .
H17 H 0.7226 -0.4464 -0.1379 0.031 Uiso 1 1 calc R
C18 C 0.6024(3) -0.6265(2) -0.26186(19) 0.0306(5) Uani 1 1 d .
H18 H 0.6805 -0.6632 -0.2732 0.037 Uiso 1 1 calc R
C19 C 0.4586(3) -0.7008(2) -0.32563(18) 0.0302(5) Uani 1 1 d .
C20 C 0.3412(2) -0.6487(2) -0.30829(18) 0.0304(5) Uani 1 1 d .
H20 H 0.2452 -0.7005 -0.3505 0.036 Uiso 1 1 calc R
C21 C 0.3681(2) -0.5184(2) -0.22717(18) 0.0258(4) Uani 1 1 d .
H21 H 0.2892 -0.4830 -0.2154 0.031 Uiso 1 1 calc R
C22 C 0.2283(3) 0.9286(3) 0.2670(2) 0.0428(6) Uani 1 1 d .
H22A H 0.2964 0.9165 0.2209 0.064 Uiso 1 1 calc R
H22B H 0.2595 0.9065 0.3305 0.064 Uiso 1 1 calc R
H22C H 0.2272 1.0251 0.2891 0.064 Uiso 1 1 calc R
N1 N 0.76730(18) -0.04122(18) 0.09626(14) 0.0203(3) Uani 1 1 d .
O1 O 1.1593(3) 0.2624(2) 0.3360(2) 0.0677(7) Uani 1 1 d .
O2 O 0.41333(16) -0.24828(16) -0.07635(14) 0.0268(3) Uani 1 1 d .
O3 O -0.0478(2) 0.8384(2) 0.26940(17) 0.0503(5) Uani 1 1 d .
O4 O 0.00813(17) 0.85515(18) 0.10053(14) 0.0333(4) Uani 1 1 d .
O5 O 0.05847(19) 0.66994(17) 0.16151(15) 0.0392(4) Uani 1 1 d .
O6 O 0.1888(2) 0.5774(2) 0.97851(19) 0.0386(4) Uani 1 1 d .
O7 O 0.0026(12) 0.9228(10) 0.5166(9) 0.286(4) Uani 1 1 d .
F1 F 1.4301(2) 0.88571(18) 0.67381(13) 0.0602(5) Uani 1 1 d .
S1 S 0.04840(6) 0.81416(6) 0.19459(5) 0.02817(16) Uani 1 1 d .
Cl1 Cl 0.42654(8) -0.86362(7) -0.42893(6) 0.0481(2) Uani 1 1 d .
H1 H 0.835(3) -0.070(3) 0.096(2) 0.028(7) Uiso 1 1 d .
H2 H 0.353(4) -0.298(3) -0.057(2) 0.042(8) Uiso 1 1 d .
H6A H 0.131(4) 0.512(4) 0.937(3) 0.060(11) Uiso 1 1 d .
H6B H 0.149(4) 0.605(4) 1.026(3) 0.056(11) Uiso 1 1 d .

loop_
_atom_site_aniso_label
_atom_site_aniso_U_11
_atom_site_aniso_U_22
_atom_site_aniso_U_33
_atom_site_aniso_U_23
_atom_site_aniso_U_13
_atom_site_aniso_U_12
C1 0.0358(13) 0.0388(14) 0.0370(13) 0.0033(11) 0.0094(10) -0.0034(10)
C2 0.0509(16) 0.0348(14) 0.0441(15) -0.0008(11) 0.0216(13) -0.0046(12)
C3 0.0523(16) 0.0411(15) 0.0220(11) -0.0001(10) 0.0098(11) -0.0220(12)
C4 0.068(2) 0.0469(17) 0.0288(12) 0.0146(12) -0.0096(13) -0.0127(14)
C5 0.0670(19) 0.0383(14) 0.0319(13) 0.0150(11) -0.0070(12) -0.0045(13)
C6 0.0429(13) 0.0308(12) 0.0270(11) 0.0091(9) 0.0057(10) -0.0041(10)
C7 0.0392(13) 0.0303(12) 0.0341(12) 0.0109(10) 0.0001(10) 0.0050(10)
C8 0.0280(10) 0.0239(11) 0.0338(11) 0.0064(9) 0.0023(9) 0.0029(8)
C9 0.0254(10) 0.0264(11) 0.0284(10) 0.0060(9) 0.0045(8) 0.0020(8)
C10 0.0235(10) 0.0229(10) 0.0257(10) 0.0050(8) 0.0071(8) 0.0046(8)
C11 0.0185(9) 0.0212(9) 0.0259(10) 0.0116(8) 0.0037(7) 0.0042(7)
C12 0.0199(9) 0.0224(10) 0.0255(9) 0.0111(8) 0.0043(7) 0.0033(7)
C13 0.0144(8) 0.0192(9) 0.0291(10) 0.0106(8) 0.0046(7) 0.0053(7)
C14 0.0213(9) 0.0203(9) 0.0296(10) 0.0125(8) 0.0083(8) 0.0058(7)
C15 0.0218(9) 0.0233(10) 0.0257(10) 0.0108(8) 0.0081(8) 0.0054(8)
C16 0.0210(9) 0.0204(9) 0.0264(10) 0.0122(8) 0.0060(8) 0.0054(7)
C17 0.0214(9) 0.0248(10) 0.0320(10) 0.0118(9) 0.0069(8) 0.0065(8)
C18 0.0306(11) 0.0266(11) 0.0386(12) 0.0125(9) 0.0145(9) 0.0112(9)
C19 0.0393(12) 0.0203(10) 0.0283(10) 0.0080(8) 0.0114(9) 0.0035(9)
C20 0.0279(10) 0.0260(11) 0.0304(11) 0.0102(9) 0.0025(9) -0.0009(8)
C21 0.0202(9) 0.0249(10) 0.0323(11) 0.0126(9) 0.0043(8) 0.0053(8)
C22 0.0314(12) 0.0309(12) 0.0547(16) 0.0131(11) -0.0049(11) 0.0015(10)
N1 0.0157(7) 0.0215(8) 0.0246(8) 0.0086(7) 0.0056(6) 0.0064(6)
O1 0.0745(15) 0.0354(11) 0.0679(14) 0.0036(10) -0.0299(12) 0.0188(10)
O2 0.0157(7) 0.0214(7) 0.0443(9) 0.0122(7) 0.0058(6) 0.0074(6)
O3 0.0446(11) 0.0600(13) 0.0532(12) 0.0235(10) 0.0267(9) 0.0152(9)
O4 0.0245(7) 0.0421(9) 0.0397(9) 0.0187(8) 0.0088(7) 0.0154(7)
O5 0.0339(9) 0.0272(9) 0.0480(10) 0.0106(8) -0.0008(8) 0.0043(7)
O6 0.0278(9) 0.0354(10) 0.0439(11) 0.0105(9) 0.0072(8) -0.0001(8)
O7 0.308(11) 0.291(12) 0.288(10) 0.133(9) 0.051(9) 0.115(9)
F1 0.0647(11) 0.0443(9) 0.0335(8) -0.0074(7) 0.0122(8) -0.0227(8)
S1 0.0210(3) 0.0266(3) 0.0346(3) 0.0113(2) 0.0046(2) 0.0039(2)
Cl1 0.0572(4) 0.0279(3) 0.0450(4) -0.0024(3) 0.0188(3) 0.0039(3)

loop_
_atom_type_symbol
_atom_type_description
_atom_type_scat_dispersion_real
_atom_type_scat_dispersion_imag
_atom_type_scat_source
C C 0.0033 0.0016 'International Tables Vol C Tables 4.2.6.8 and 6.1.1.4'
H H 0.0000 0.0000 'International Tables Vol C Tables 4.2.6.8 and 6.1.1.4'
N N 0.0061 0.0033 'International Tables Vol C Tables 4.2.6.8 and 6.1.1.4'
O O 0.0106 0.0060 'International Tables Vol C Tables 4.2.6.8 and 6.1.1.4'
F F 0.0171 0.0103 'International Tables Vol C Tables 4.2.6.8 and 6.1.1.4'
S S 0.1246 0.1234 'International Tables Vol C Tables 4.2.6.8 and 6.1.1.4'
Cl Cl 0.1484 0.1585 'International Tables Vol C Tables 4.2.6.8 and 6.1.1.4'

loop_
_geom_angle_atom_site_label_1
_geom_angle_atom_site_label_2
_geom_angle_atom_site_label_3
_geom_angle
C6 C1 C2 120.8(3)
C3 C2 C1 117.4(3)
F1 C3 C2 118.9(3)
F1 C3 C4 117.8(3)
C2 C3 C4 123.3(2)
C3 C4 C5 118.6(3)
C4 C5 C6 121.1(3)
C1 C6 C5 118.8(2)
C1 C6 C7 123.5(2)
C5 C6 C7 117.6(2)
O1 C7 C6 121.0(2)
O1 C7 C8 121.3(2)
C6 C7 C8 117.6(2)
C7 C8 C9 113.48(19)
C10 C9 C8 111.20(18)
N1 C10 C9 112.89(17)
N1 C11 C12 111.24(15)
C11 C12 C13 113.25(17)
O2 C13 C16 111.70(15)
O2 C13 C12 105.86(15)
C16 C13 C12 108.99(16)
O2 C13 C14 109.62(16)
C16 C13 C14 111.53(15)
C12 C13 C14 108.94(15)
C15 C14 C13 111.77(16)
N1 C15 C14 111.18(16)
C21 C16 C17 117.96(19)
C21 C16 C13 121.65(17)
C17 C16 C13 120.38(17)
C18 C17 C16 121.68(19)
C17 C18 C19 118.6(2)
C20 C19 C18 121.3(2)
C20 C19 Cl1 119.64(18)
C18 C19 Cl1 119.09(18)
C19 C20 C21 119.2(2)
C20 C21 C16 121.3(2)
C10 N1 C11 112.37(15)
C10 N1 C15 110.45(15)
C11 N1 C15 110.57(15)
O3 S1 O5 113.26(12)
O3 S1 O4 111.88(11)
O5 S1 O4 111.94(11)
O3 S1 C22 106.25(14)
O5 S1 C22 106.67(12)
O4 S1 C22 106.29(12)

loop_
_geom_bond_atom_site_label_1
_geom_bond_atom_site_label_2
_geom_bond_distance
_geom_bond_site_symmetry_2
C1 C6 1.388(4) .
C1 C2 1.413(4) .
C2 C3 1.366(5) .
C3 F1 1.361(3) .
C3 C4 1.369(5) .
C4 C5 1.383(4) .
C5 C6 1.387(4) .
C6 C7 1.500(3) .
C7 O1 1.210(3) .
C7 C8 1.511(3) .
C8 C9 1.530(3) .
C9 C10 1.520(3) .
C10 N1 1.500(3) .
C11 N1 1.500(2) .
C11 C12 1.518(3) .
C12 C13 1.538(3) .
C13 O2 1.427(2) .
C13 C16 1.530(3) .
C13 C14 1.539(3) .
C14 C15 1.518(3) .
C15 N1 1.503(2) .
C16 C21 1.395(3) .
C16 C17 1.396(3) .
C17 C18 1.384(3) .
C18 C19 1.390(3) .
C19 C20 1.380(3) .
C19 Cl1 1.746(2) .
C20 C21 1.386(3) .
C22 S1 1.759(2) .
O3 S1 1.456(2) .
O4 S1 1.4615(17) .
O5 S1 1.4613(18) .
O7 O7 1.798(17) 2_576
